data_4105847
loop_
_publ_author_name
'Shin-ya Hayashi'
'Eiji Tsurumaki'
'Yasuhide Inokuma'
'Pyosang Kim'
'Young Mo Sung'
'Dongho Kim'
'Atsuhiro Osuka'

_publ_section_title
;
 Synthesis and Properties of Boron(III)-Coordinated Subbacteriochlorins
;
_journal_name_full 'Journal of the American Chemical Society'
_journal_page_first 4254
_journal_page_last 4256
_journal_paper_doi 10.1021/ja200669a
_journal_volume 133
_journal_year 2011
_chemical_formula_moiety 'C35 H30 B1 N3 O1 '
_chemical_formula_sum 'C72 H63 B2 N7 O2'
_chemical_formula_weight 1079.91
_chemical_name_systematic
; 
 ? 
;
_space_group_IT_number 4
_symmetry_cell_setting monoclinic
_symmetry_Int_Tables_number 4
_symmetry_space_group_name_Hall 'P 2yb'
_symmetry_space_group_name_H-M 'P 1 21 1'
_atom_sites_solution_hydrogens geom
_atom_sites_solution_primary direct
_atom_sites_solution_secondary difmap
_audit_creation_method SHELXL-97
_cell_angle_alpha 90.00
_cell_angle_beta 115.098(12)
_cell_angle_gamma 90.00
_cell_formula_units_Z 2
_cell_length_a 12.251(4)
_cell_length_b 18.924(6)
_cell_length_c 13.226(5)
_cell_measurement_reflns_used 18829
_cell_measurement_temperature 123(2)
_cell_measurement_theta_max 17.6
_cell_measurement_theta_min 3.1
_cell_volume 2776.8(17)
_computing_structure_refinement 'SHELXL-97 (Sheldrick, 1997)'
_computing_structure_solution 'SHELXS-97 (Sheldrick, 1990)'
_diffrn_ambient_temperature 123(2)
_diffrn_detector_area_resol_mean 10.0
_diffrn_measured_fraction_theta_full 0.980
_diffrn_measured_fraction_theta_max 0.980
_diffrn_measurement_device_type 'Rigaku RAXIS-RAPID'
_diffrn_measurement_method \w
_diffrn_radiation_monochromator graphite
_diffrn_radiation_source 'fine-focus sealed tube'
_diffrn_radiation_type MoK\a
_diffrn_radiation_wavelength 0.71075
_diffrn_reflns_av_R_equivalents 0.0537
_diffrn_reflns_av_sigmaI/netI 0.0901
_diffrn_reflns_limit_h_max 15
_diffrn_reflns_limit_h_min -15
_diffrn_reflns_limit_k_max 24
_diffrn_reflns_limit_k_min -24
_diffrn_reflns_limit_l_max 16
_diffrn_reflns_limit_l_min -17
_diffrn_reflns_number 25648
_diffrn_reflns_theta_full 27.48
_diffrn_reflns_theta_max 27.48
_diffrn_reflns_theta_min 3.11
_exptl_absorpt_coefficient_mu 0.078
_exptl_absorpt_correction_T_max 0.9770
_exptl_absorpt_correction_T_min 0.9695
_exptl_absorpt_correction_type none
_exptl_crystal_colour orange
_exptl_crystal_density_diffrn 1.292
_exptl_crystal_description prism
_exptl_crystal_F_000 1140
_exptl_crystal_size_max 0.40
_exptl_crystal_size_mid 0.40
_exptl_crystal_size_min 0.30
_refine_diff_density_max 0.200
_refine_diff_density_min -0.196
_refine_diff_density_rms 0.042
_refine_ls_abs_structure_details 'Flack H D (1983), Acta Cryst. A39, 876-881'
_refine_ls_abs_structure_Flack 2.7(19)
_refine_ls_extinction_method none
_refine_ls_goodness_of_fit_ref 1.016
_refine_ls_hydrogen_treatment constr
_refine_ls_matrix_type full
_refine_ls_number_parameters 876
_refine_ls_number_reflns 12211
_refine_ls_number_restraints 35
_refine_ls_restrained_S_all 1.019
_refine_ls_R_factor_all 0.1045
_refine_ls_R_factor_gt 0.0631
_refine_ls_shift/su_max 0.009
_refine_ls_shift/su_mean 0.001
_refine_ls_structure_factor_coef Fsqd
_refine_ls_weighting_details 'calc w=1/[\s^2^(Fo^2^)+(0.0918P)^2^+0.0000P] where P=(Fo^2^+2Fc^2^)/3'
_refine_ls_weighting_scheme calc
_refine_ls_wR_factor_gt 0.1613
_refine_ls_wR_factor_ref 0.1840
_reflns_number_gt 7361
_reflns_number_total 12211
_reflns_threshold_expression >2sigma(I)
_cod_data_source_file ja200669a_si_002.cif
_cod_data_source_block 91212hay
_cod_original_cell_volume 2776.9(16)
_cod_original_sg_symbol_H-M 'P 21'
_cod_database_code 4105847

loop_
_symmetry_equiv_pos_as_xyz
'x, y, z'
'-x, y+1/2, -z'

loop_
_atom_site_label
_atom_site_type_symbol
_atom_site_fract_x
_atom_site_fract_y
_atom_site_fract_z
_atom_site_U_iso_or_equiv
_atom_site_adp_type
_atom_site_occupancy
_atom_site_symmetry_multiplicity
_atom_site_calc_flag
_atom_site_refinement_flags
_atom_site_disorder_assembly
_atom_site_disorder_group
N1 N 0.6658(2) 0.15276(16) 0.4104(2) 0.0415(7) Uani 1 1 d . . .
N2 N 0.7863(2) 0.15913(17) 0.6074(2) 0.0427(7) Uani 1 1 d . . .
N3 N 0.5830(2) 0.19771(16) 0.5326(2) 0.0405(7) Uani 1 1 d . . .
C1 C 0.6031(3) 0.2274(2) 0.6351(3) 0.0426(8) Uani 1 1 d . . .
O1 O 0.6251(2) 0.06976(14) 0.5244(2) 0.0579(7) Uani 1 1 d D . .
C2 C 0.4743(3) 0.2096(2) 0.3352(3) 0.0426(9) Uani 1 1 d . . .
C3 C 0.4877(3) 0.2241(2) 0.4456(3) 0.0400(8) Uani 1 1 d . . .
C4 C 0.8100(3) 0.1879(2) 0.7093(3) 0.0453(9) Uani 1 1 d . . .
C5 C 0.7129(3) 0.2197(2) 0.7257(3) 0.0439(9) Uani 1 1 d . . .
C6 C 0.3698(3) 0.2342(2) 0.2354(3) 0.0444(9) Uani 1 1 d . . .
C7 C 0.7680(3) 0.1410(2) 0.3932(3) 0.0504(10) Uani 1 1 d . A .
C8 C 0.8879(3) 0.1467(2) 0.5926(3) 0.0496(10) Uani 1 1 d . A .
C9 C 0.7307(3) 0.2511(2) 0.8334(3) 0.0462(9) Uani 1 1 d . . .
C10 C 0.5703(3) 0.1771(2) 0.3214(3) 0.0414(8) Uani 1 1 d . . .
C11 C 0.3189(3) 0.1922(3) 0.1407(3) 0.0542(10) Uani 1 1 d . . .
H1 H 0.3498 0.1460 0.1426 0.065 Uiso 1 1 calc R . .
C12 C 0.6660(4) 0.2660(3) 0.9812(3) 0.0613(11) Uani 1 1 d . . .
H2 H 0.6113 0.2547 1.0125 0.074 Uiso 1 1 calc R . .
C13 C 0.5987(3) 0.1740(2) 0.2209(3) 0.0502(10) Uani 1 1 d . A .
H44 H 0.5910 0.2212 0.1862 0.060 Uiso 1 1 calc R . .
H45 H 0.5448 0.1404 0.1643 0.060 Uiso 1 1 calc R . .
C14 C 0.7629(4) 0.3105(2) 1.0377(3) 0.0576(11) Uani 1 1 d . . .
H3 H 0.7730 0.3311 1.1066 0.069 Uiso 1 1 calc R . .
C15 C 0.4930(3) 0.2695(2) 0.6126(3) 0.0496(9) Uani 1 1 d D . .
H88 H 0.4428 0.2461 0.6450 0.060 Uiso 1 1 calc R . .
H89 H 0.5146 0.3174 0.6452 0.060 Uiso 1 1 calc R . .
C16 C 0.8271(3) 0.2967(2) 0.8912(3) 0.0527(10) Uani 1 1 d . . .
H4 H 0.8814 0.3085 0.8597 0.063 Uiso 1 1 calc R . .
C17 C 0.4275(3) 0.2736(2) 0.4901(3) 0.0512(10) Uani 1 1 d D . .
H90 H 0.3420 0.2603 0.4658 0.061 Uiso 1 1 calc R . .
H91 H 0.4310 0.3222 0.4638 0.061 Uiso 1 1 calc R . .
C18 C 0.8782(3) 0.1344(3) 0.4837(3) 0.0551(11) Uani 1 1 d . . .
C19 C 0.2254(3) 0.2152(3) 0.0446(4) 0.0623(12) Uani 1 1 d . . .
H5 H 0.1922 0.1846 -0.0181 0.075 Uiso 1 1 calc R . .
B1 B 0.6626(4) 0.1401(2) 0.5212(4) 0.0414(9) Uani 1 1 d . B .
C20 C 0.6497(4) 0.2383(2) 0.8799(4) 0.0549(10) Uani 1 1 d . . .
H6 H 0.5812 0.2095 0.8404 0.066 Uiso 1 1 calc R . .
C21 C 0.3211(3) 0.3020(2) 0.2287(4) 0.0527(10) Uani 1 1 d . . .
H7 H 0.3528 0.3323 0.2919 0.063 Uiso 1 1 calc R . .
C22 C 0.2273(3) 0.3255(3) 0.1313(4) 0.0640(12) Uani 1 1 d . . .
H8 H 0.1953 0.3716 0.1280 0.077 Uiso 1 1 calc R . .
C23 C 0.9883(4) 0.1633(3) 0.6980(3) 0.0587(11) Uani 1 1 d D . .
H92 H 1.0714 0.1591 0.7145 0.070 Uiso 1 1 calc R A .
C25 C 0.8443(4) 0.3249(3) 0.9938(3) 0.0593(11) Uani 1 1 d . . .
H9 H 0.9122 0.3540 1.0337 0.071 Uiso 1 1 calc R . .
C26 C 0.9399(4) 0.1870(2) 0.7718(3) 0.0579(11) Uani 1 1 d D A .
H93 H 0.9840 0.1998 0.8479 0.070 Uiso 1 1 calc R . .
C30 C 0.7309(3) 0.1480(3) 0.2708(3) 0.0639(13) Uani 1 1 d . . .
H74 H 0.7369 0.1019 0.2381 0.077 Uiso 1 1 calc R A .
H75 H 0.7829 0.1826 0.2557 0.077 Uiso 1 1 calc R . .
C31 C 0.1801(3) 0.2814(3) 0.0383(4) 0.0678(13) Uani 1 1 d . . .
H13 H 0.1166 0.2976 -0.0290 0.081 Uiso 1 1 calc R . .
N4 N 0.8047(2) 0.49120(17) 0.1193(2) 0.0399(7) Uani 1 1 d . . .
N5 N 0.5986(2) 0.45505(16) 0.0461(2) 0.0366(6) Uani 1 1 d . . .
N6 N 0.6817(2) 0.49573(17) -0.0773(2) 0.0381(7) Uani 1 1 d . . .
O2 O 0.6436(2) 0.58158(15) 0.0363(2) 0.0550(7) Uani 1 1 d . . .
C34 C 0.7316(3) 0.4326(2) 0.2387(3) 0.0426(8) Uani 1 1 d . . .
C35 C 0.4859(3) 0.44185(19) -0.1513(3) 0.0371(8) Uani 1 1 d . . .
C36 C 0.6151(3) 0.4267(2) 0.1463(3) 0.0394(8) Uani 1 1 d . . .
C37 C 0.8259(3) 0.4614(2) 0.2210(3) 0.0414(8) Uani 1 1 d . . .
C38 C 0.4999(3) 0.4291(2) -0.0398(3) 0.0383(8) Uani 1 1 d . . .
C39 C 0.7801(3) 0.5022(2) -0.0973(3) 0.0441(9) Uani 1 1 d . A .
C40 C 0.5810(3) 0.47220(19) -0.1672(3) 0.0360(8) Uani 1 1 d . . .
C41 C 0.3295(3) 0.4576(2) -0.3453(3) 0.0499(9) Uani 1 1 d . . .
H16 H 0.3601 0.5038 -0.3453 0.060 Uiso 1 1 calc R . .
C42 C 0.9044(3) 0.4996(2) 0.1021(3) 0.0436(9) Uani 1 1 d . A .
C43 C 0.6097(3) 0.4776(3) -0.2661(3) 0.0478(10) Uani 1 1 d . . .
H50 H 0.5879 0.4334 -0.3101 0.057 Uiso 1 1 calc R . .
H51 H 0.5651 0.5173 -0.3148 0.057 Uiso 1 1 calc R . .
C44 C 0.7484(3) 0.4014(2) 0.3475(3) 0.0455(9) Uani 1 1 d . . .
C45 C 0.3793(3) 0.4161(2) -0.2494(3) 0.0433(9) Uani 1 1 d . . .
C46 C 0.7418(3) 0.4901(3) -0.2196(3) 0.0596(11) Uani 1 1 d . . .
H52 H 0.7599 0.5320 -0.2547 0.071 Uiso 1 1 calc R . .
H53 H 0.7836 0.4485 -0.2321 0.071 Uiso 1 1 calc R . .
C47 C 0.7713(4) 0.3440(3) 0.5494(3) 0.0590(11) Uani 1 1 d . . .
H17 H 0.7798 0.3243 0.6183 0.071 Uiso 1 1 calc R . .
C48 C 0.8958(3) 0.5107(3) -0.0074(3) 0.0544(10) Uani 1 1 d . . .
C49 C 0.8352(4) 0.3518(2) 0.4018(4) 0.0597(11) Uani 1 1 d . . .
H18 H 0.8863 0.3356 0.3690 0.072 Uiso 1 1 calc R . .
C50 C 0.1861(4) 0.3666(3) -0.4401(4) 0.0710(14) Uani 1 1 d . . .
H19 H 0.1207 0.3491 -0.5049 0.085 Uiso 1 1 calc R . .
C51 C 0.6678(4) 0.4200(3) 0.3928(3) 0.0565(11) Uani 1 1 d . . .
H20 H 0.6037 0.4520 0.3547 0.068 Uiso 1 1 calc R . .
C52 C 1.0075(3) 0.4848(3) 0.2061(3) 0.0563(10) Uani 1 1 d . . .
H82 H 1.0594 0.5271 0.2328 0.068 Uiso 1 1 calc R A .
H83 H 1.0559 0.4457 0.1964 0.068 Uiso 1 1 calc R . .
C53 C 0.3295(3) 0.3502(2) -0.2508(4) 0.0550(10) Uani 1 1 d . . .
H21 H 0.3627 0.3209 -0.1865 0.066 Uiso 1 1 calc R . .
C54 C 0.4415(3) 0.3835(2) 0.0107(3) 0.0451(9) Uani 1 1 d . . .
H84 H 0.3695 0.3572 -0.0275 0.054 Uiso 1 1 calc R . .
C55 C 0.5126(3) 0.3857(2) 0.1283(3) 0.0480(9) Uani 1 1 d . . .
H85 H 0.4944 0.3638 0.1839 0.058 Uiso 1 1 calc R . .
C56 C 0.2352(3) 0.4319(3) -0.4409(4) 0.0628(13) Uani 1 1 d . . .
H22 H 0.2045 0.4595 -0.5072 0.075 Uiso 1 1 calc R . .
B2 B 0.6796(3) 0.5096(2) 0.0330(3) 0.0404(9) Uani 1 1 d . C .
C58 C 0.9562(3) 0.4642(3) 0.2875(3) 0.0567(11) Uani 1 1 d . A .
H86 H 0.9874 0.4176 0.3213 0.068 Uiso 1 1 calc R . .
H87 H 0.9772 0.4997 0.3478 0.068 Uiso 1 1 calc R . .
C59 C 0.2333(3) 0.3269(3) -0.3435(4) 0.0654(12) Uani 1 1 d . . .
H25 H 0.1981 0.2825 -0.3415 0.078 Uiso 1 1 calc R . .
C60 C 0.8491(4) 0.3251(3) 0.5039(4) 0.0662(12) Uani 1 1 d . . .
H26 H 0.9132 0.2933 0.5431 0.079 Uiso 1 1 calc R . .
C61 C 0.6837(4) 0.3904(3) 0.4958(3) 0.0669(13) Uani 1 1 d . . .
H27 H 0.6306 0.4038 0.5280 0.080 Uiso 1 1 calc R . .
C57 C 1.0989(3) 0.5576(2) 0.0357(3) 0.0521(15) Uani 0.679(3) 1 d PG A 5
H118 H 1.0866 0.5879 0.0872 0.063 Uiso 0.679(3) 1 calc PR A 5
C66 C 1.0107(3) 0.5089(2) -0.0259(3) 0.0418(16) Uani 0.679(3) 1 d PG A 5
C67 C 1.0287(3) 0.46454(18) -0.1012(3) 0.0427(13) Uani 0.679(3) 1 d PG A 5
H119 H 0.9684 0.4313 -0.1433 0.051 Uiso 0.679(3) 1 calc PR A 5
C89 C 1.1348(3) 0.4689(2) -0.1151(3) 0.0488(14) Uani 0.679(3) 1 d PG A 5
H120 H 1.1471 0.4386 -0.1666 0.059 Uiso 0.679(3) 1 calc PR A 5
C69 C 1.2229(3) 0.5176(2) -0.0535(4) 0.0543(16) Uani 0.679(3) 1 d PG A 5
H121 H 1.2955 0.5205 -0.0630 0.065 Uiso 0.679(3) 1 calc PR A 5
C70 C 1.2050(3) 0.5619(2) 0.0218(4) 0.064(2) Uani 0.679(3) 1 d PG A 5
H122 H 1.2652 0.5952 0.0639 0.076 Uiso 0.679(3) 1 calc PR A 5
C73 C 0.6319(6) -0.0276(5) 0.6422(7) 0.071(3) Uani 0.672(12) 1 d P B 3
H94 H 0.6125 -0.0413 0.7041 0.106 Uiso 0.672(12) 1 calc PR B 3
H95 H 0.7147 -0.0418 0.6589 0.106 Uiso 0.672(12) 1 calc PR B 3
H96 H 0.5761 -0.0509 0.5735 0.106 Uiso 0.672(12) 1 calc PR B 3
C74 C 0.6409(9) 0.6816(6) 0.1452(11) 0.063(4) Uani 0.423(13) 1 d P C 1
H97 H 0.6387 0.6952 0.2158 0.094 Uiso 0.423(13) 1 calc PR C 1
H98 H 0.5720 0.7026 0.0828 0.094 Uiso 0.423(13) 1 calc PR C 1
H99 H 0.7160 0.6984 0.1440 0.094 Uiso 0.423(13) 1 calc PR C 1
C76 C 0.6617(9) 0.6280(8) 0.2073(11) 0.117(5) Uani 0.577(13) 1 d PU C 2
H100 H 0.6174 0.6443 0.2496 0.175 Uiso 0.577(13) 1 calc PR C 2
H101 H 0.7100 0.6670 0.1990 0.175 Uiso 0.577(13) 1 calc PR C 2
H102 H 0.7150 0.5889 0.2472 0.175 Uiso 0.577(13) 1 calc PR C 2
C75 C 0.6541(11) 0.0174(9) 0.6962(12) 0.069(5) Uani 0.328(12) 1 d PDU B 4
H103 H 0.6140 0.0051 0.7440 0.104 Uiso 0.328(12) 1 calc PR B 4
H104 H 0.7147 0.0540 0.7326 0.104 Uiso 0.328(12) 1 calc PR B 4
H105 H 0.6935 -0.0247 0.6837 0.104 Uiso 0.328(12) 1 calc PR B 4
C78 C 0.6208(11) 0.0484(4) 0.6275(8) 0.064(3) Uani 0.672(12) 1 d P B 3
H114 H 0.5435 0.0640 0.6272 0.077 Uiso 0.672(12) 1 calc PR B 3
H115 H 0.6870 0.0717 0.6910 0.077 Uiso 0.672(12) 1 calc PR B 3
C77 C 0.5750(9) 0.6035(5) 0.0952(8) 0.061(3) Uani 0.577(13) 1 d PU C 2
H110 H 0.5266 0.5636 0.1023 0.073 Uiso 0.577(13) 1 calc PR C 2
H111 H 0.5196 0.6423 0.0545 0.073 Uiso 0.577(13) 1 calc PR C 2
C79 C 0.6347(13) 0.6035(6) 0.1345(11) 0.048(3) Uani 0.423(13) 1 d PU C 1
H112 H 0.7011 0.5822 0.2002 0.058 Uiso 0.423(13) 1 calc PR C 1
H113 H 0.5575 0.5867 0.1329 0.058 Uiso 0.423(13) 1 calc PR C 1
C80 C 0.5621(9) 0.0446(8) 0.5857(10) 0.034(3) Uani 0.328(12) 1 d PDU B 4
H116 H 0.5062 0.0062 0.5441 0.041 Uiso 0.328(12) 1 calc PR B 4
H117 H 0.5146 0.0833 0.5979 0.041 Uiso 0.328(12) 1 calc PR B 4
C90 C 0.9956(3) 0.04771(19) 0.4190(4) 0.0555(17) Uani 0.679(3) 1 d PG A 5
H123 H 0.9298 0.0156 0.3936 0.067 Uiso 0.679(3) 1 calc PR A 5
C91 C 0.9862(3) 0.1120(2) 0.4656(4) 0.0401(15) Uani 0.679(3) 1 d PG A 5
C92 C 1.0825(4) 0.15900(19) 0.5028(3) 0.0504(15) Uani 0.679(3) 1 d PG A 5
H124 H 1.0761 0.2029 0.5347 0.060 Uiso 0.679(3) 1 calc PR A 5
C93 C 1.1881(3) 0.1418(2) 0.4934(4) 0.0569(17) Uani 0.679(3) 1 d PG A 5
H125 H 1.2539 0.1739 0.5189 0.068 Uiso 0.679(3) 1 calc PR A 5
C94 C 1.1974(3) 0.0775(2) 0.4468(4) 0.0639(19) Uani 0.679(3) 1 d PG A 5
H126 H 1.2696 0.0657 0.4404 0.077 Uiso 0.679(3) 1 calc PR A 5
C95 C 1.1012(3) 0.03047(19) 0.4096(4) 0.0621(18) Uani 0.679(3) 1 d PG A 5
H127 H 1.1076 -0.0134 0.3778 0.075 Uiso 0.679(3) 1 calc PR A 5
C96 C 1.1240(8) 0.1840(5) 0.3761(7) 0.070(5) Uani 0.321(3) 1 d PG A 6
H128 H 1.1349 0.2137 0.3233 0.084 Uiso 0.321(3) 1 calc PR A 6
C97 C 1.0193(6) 0.1889(4) 0.3922(7) 0.049(3) Uani 0.321(3) 1 d PG A 6
H129 H 0.9586 0.2221 0.3505 0.059 Uiso 0.321(3) 1 calc PR A 6
C98 C 1.0033(6) 0.1453(5) 0.4695(8) 0.061(5) Uani 0.321(3) 1 d PG A 6
C99 C 1.0920(8) 0.0968(5) 0.5306(8) 0.061(4) Uani 0.321(3) 1 d PG A 6
H130 H 1.0811 0.0671 0.5835 0.074 Uiso 0.321(3) 1 calc PR A 6
C100 C 1.1967(7) 0.0919(5) 0.5145(9) 0.071(5) Uani 0.321(3) 1 d PG A 6
H131 H 1.2573 0.0587 0.5562 0.085 Uiso 0.321(3) 1 calc PR A 6
C101 C 1.2127(7) 0.1354(6) 0.4372(9) 0.073(5) Uani 0.321(3) 1 d PG A 6
H132 H 1.2842 0.1321 0.4262 0.087 Uiso 0.321(3) 1 calc PR A 6
C106 C 0.9935(6) 0.5405(4) -0.0271(8) 0.047(4) Uani 0.321(3) 1 d PG A 6
C107 C 1.0010(6) 0.6050(4) -0.0740(7) 0.047(3) Uani 0.321(3) 1 d PG A 6
H133 H 0.9340 0.6362 -0.1003 0.056 Uiso 0.321(3) 1 calc PR A 6
C108 C 1.1065(7) 0.6238(4) -0.0824(7) 0.066(4) Uani 0.321(3) 1 d PG A 6
H134 H 1.1116 0.6679 -0.1144 0.079 Uiso 0.321(3) 1 calc PR A 6
C109 C 1.2046(6) 0.5780(6) -0.0439(8) 0.072(5) Uani 0.321(3) 1 d PG A 6
H135 H 1.2767 0.5909 -0.0496 0.086 Uiso 0.321(3) 1 calc PR A 6
C110 C 1.1971(6) 0.5135(5) 0.0030(8) 0.068(5) Uani 0.321(3) 1 d PG A 6
H136 H 1.2641 0.4823 0.0293 0.082 Uiso 0.321(3) 1 calc PR A 6
C111 C 1.0915(8) 0.4947(4) 0.0114(8) 0.064(4) Uani 0.321(3) 1 d PG A 6
H137 H 1.0864 0.4506 0.0434 0.077 Uiso 0.321(3) 1 calc PR A 6
C114 C 1.0405(6) 0.2437(4) 0.2472(6) 0.0628(18) Uani 0.679(3) 1 d P A 5
N7 N 1.0527(6) 0.2944(4) 0.2979(5) 0.0796(19) Uani 0.679(3) 1 d P A 5
N8 N 0.9484(16) -0.1393(10) 0.1979(13) 0.114(6) Uani 0.321(3) 1 d P A 6
C112 C 0.9551(11) -0.0885(9) 0.2416(11) 0.057(4) Uani 0.321(3) 1 d P A 6
C115 C 1.0282(7) 0.1788(4) 0.1876(6) 0.078(2) Uani 0.679(3) 1 d P A 5
H138 H 1.1071 0.1644 0.1922 0.117 Uiso 0.679(3) 1 calc PR A 5
H139 H 0.9720 0.1856 0.1092 0.117 Uiso 0.679(3) 1 calc PR A 5
H140 H 0.9972 0.1421 0.2207 0.117 Uiso 0.679(3) 1 calc PR A 5
C113 C 0.9640(12) -0.0230(11) 0.3022(13) 0.081(5) Uani 0.321(3) 1 d P A 6
H141 H 0.8855 0.0007 0.2719 0.121 Uiso 0.321(3) 1 calc PR A 6
H142 H 1.0240 0.0079 0.2940 0.121 Uiso 0.321(3) 1 calc PR A 6
H143 H 0.9887 -0.0335 0.3814 0.121 Uiso 0.321(3) 1 calc PR A 6

loop_
_atom_site_aniso_label
_atom_site_aniso_U_11
_atom_site_aniso_U_22
_atom_site_aniso_U_33
_atom_site_aniso_U_23
_atom_site_aniso_U_13
_atom_site_aniso_U_12
N1 0.0496(15) 0.0472(19) 0.0362(16) -0.0044(13) 0.0266(13) 0.0021(13)
N2 0.0576(16) 0.0455(18) 0.0321(16) -0.0005(13) 0.0260(13) 0.0063(13)
N3 0.0494(16) 0.0434(18) 0.0416(17) -0.0090(14) 0.0317(13) -0.0078(13)
C1 0.057(2) 0.042(2) 0.042(2) -0.0049(16) 0.0347(17) -0.0101(16)
O1 0.0941(19) 0.0391(15) 0.0659(18) -0.0052(13) 0.0586(16) -0.0032(14)
C2 0.0420(17) 0.049(2) 0.045(2) -0.0086(17) 0.0265(15) -0.0092(15)
C3 0.0411(17) 0.043(2) 0.046(2) -0.0048(16) 0.0283(16) -0.0051(14)
C4 0.067(2) 0.044(2) 0.0322(19) -0.0002(16) 0.0277(16) -0.0034(16)
C5 0.066(2) 0.038(2) 0.044(2) -0.0077(16) 0.0398(18) -0.0086(16)
C6 0.0376(17) 0.053(2) 0.053(2) -0.0061(18) 0.0292(16) -0.0082(15)
C7 0.054(2) 0.069(3) 0.041(2) -0.0081(19) 0.0327(17) 0.0063(18)
C8 0.062(2) 0.057(3) 0.039(2) 0.0042(18) 0.0310(18) 0.0124(17)
C9 0.063(2) 0.045(2) 0.037(2) -0.0001(16) 0.0280(17) -0.0034(16)
C10 0.0425(17) 0.050(2) 0.0358(19) -0.0056(16) 0.0202(14) -0.0001(15)
C11 0.0461(19) 0.066(3) 0.051(2) -0.006(2) 0.0211(17) -0.0017(18)
C12 0.087(3) 0.060(3) 0.047(2) 0.003(2) 0.039(2) 0.012(2)
C13 0.0490(19) 0.069(3) 0.041(2) -0.0063(19) 0.0268(16) -0.0008(18)
C14 0.076(3) 0.056(3) 0.037(2) -0.0109(19) 0.0194(19) 0.012(2)
C15 0.060(2) 0.045(2) 0.054(2) -0.0072(19) 0.0342(18) 0.0015(17)
C16 0.060(2) 0.057(3) 0.048(2) -0.0094(19) 0.0296(18) -0.0060(18)
C17 0.0488(19) 0.061(3) 0.060(2) -0.016(2) 0.0383(18) -0.0100(17)
C18 0.049(2) 0.079(3) 0.041(2) -0.005(2) 0.0240(17) 0.0121(19)
C19 0.045(2) 0.075(3) 0.059(3) -0.003(2) 0.0147(18) -0.002(2)
B1 0.056(2) 0.041(2) 0.041(2) -0.0060(18) 0.0335(18) -0.0021(17)
C20 0.074(2) 0.057(2) 0.053(2) -0.0070(19) 0.045(2) -0.0033(19)
C21 0.048(2) 0.052(3) 0.065(3) -0.007(2) 0.0311(18) -0.0084(17)
C22 0.048(2) 0.059(3) 0.091(3) 0.006(2) 0.034(2) 0.0026(19)
C23 0.065(2) 0.067(3) 0.048(3) 0.001(2) 0.0276(19) 0.015(2)
C25 0.071(3) 0.058(3) 0.044(2) -0.014(2) 0.0196(19) -0.008(2)
C26 0.066(2) 0.060(3) 0.049(2) 0.003(2) 0.0258(19) 0.004(2)
C30 0.054(2) 0.111(4) 0.036(2) 0.003(2) 0.0272(17) 0.020(2)
C31 0.043(2) 0.066(3) 0.081(3) 0.000(2) 0.0142(19) -0.001(2)
N4 0.0470(14) 0.0490(18) 0.0321(15) -0.0049(13) 0.0248(12) -0.0058(12)
N5 0.0402(14) 0.0466(18) 0.0297(15) 0.0001(12) 0.0212(11) 0.0018(12)
N6 0.0358(13) 0.0535(18) 0.0306(15) 0.0031(13) 0.0195(11) 0.0015(12)
O2 0.0776(17) 0.0485(16) 0.0555(17) 0.0039(13) 0.0442(14) 0.0075(13)
C34 0.055(2) 0.050(2) 0.0330(19) -0.0016(16) 0.0280(16) 0.0042(16)
C35 0.0339(16) 0.046(2) 0.0392(19) 0.0035(15) 0.0225(14) 0.0050(14)
C36 0.0524(19) 0.045(2) 0.0344(19) 0.0029(15) 0.0316(16) 0.0024(15)
C37 0.0423(17) 0.052(2) 0.0328(19) -0.0022(16) 0.0190(14) -0.0005(15)
C38 0.0340(16) 0.051(2) 0.0336(19) 0.0039(15) 0.0180(14) 0.0063(14)
C39 0.0402(17) 0.066(3) 0.0315(19) 0.0007(16) 0.0201(14) -0.0054(15)
C40 0.0371(15) 0.048(2) 0.0287(17) 0.0008(15) 0.0191(13) 0.0066(14)
C41 0.0418(17) 0.060(3) 0.043(2) -0.0025(19) 0.0136(15) 0.0012(17)
C42 0.0432(17) 0.055(2) 0.0335(19) -0.0058(16) 0.0173(14) -0.0127(16)
C43 0.0443(18) 0.073(3) 0.0307(19) 0.0028(18) 0.0208(14) -0.0024(17)
C44 0.056(2) 0.052(2) 0.037(2) 0.0084(17) 0.0277(17) 0.0042(16)
C45 0.0325(16) 0.056(2) 0.043(2) 0.0008(17) 0.0177(14) 0.0057(15)
C46 0.0462(19) 0.100(3) 0.041(2) 0.002(2) 0.0270(17) 0.002(2)
C47 0.078(3) 0.063(3) 0.042(2) 0.012(2) 0.031(2) -0.008(2)
C48 0.051(2) 0.079(3) 0.040(2) -0.004(2) 0.0270(16) -0.0171(19)
C49 0.084(3) 0.051(3) 0.057(3) 0.010(2) 0.043(2) 0.022(2)
C50 0.044(2) 0.089(4) 0.068(3) -0.019(3) 0.0118(19) -0.002(2)
C51 0.057(2) 0.081(3) 0.042(2) 0.012(2) 0.0304(18) 0.0112(19)
C52 0.068(2) 0.066(3) 0.042(2) -0.005(2) 0.0309(18) -0.011(2)
C53 0.0384(18) 0.059(3) 0.067(3) -0.004(2) 0.0212(16) 0.0005(17)
C54 0.0409(18) 0.059(2) 0.043(2) 0.0034(17) 0.0251(15) -0.0033(15)
C55 0.0515(19) 0.057(3) 0.048(2) 0.0073(19) 0.0331(17) 0.0024(17)
C56 0.044(2) 0.081(3) 0.048(3) -0.002(2) 0.0058(17) 0.011(2)
B2 0.048(2) 0.046(3) 0.036(2) 0.0010(18) 0.0255(17) -0.0012(17)
C58 0.056(2) 0.060(3) 0.061(3) 0.006(2) 0.0317(19) -0.0049(18)
C59 0.047(2) 0.058(3) 0.077(3) -0.011(2) 0.0128(19) -0.0059(19)
C60 0.086(3) 0.058(3) 0.051(3) 0.016(2) 0.025(2) 0.016(2)
C61 0.060(2) 0.111(4) 0.048(2) 0.020(3) 0.041(2) 0.010(2)
C57 0.046(3) 0.053(4) 0.062(4) -0.004(3) 0.027(3) -0.009(2)
C66 0.046(4) 0.045(4) 0.047(3) 0.000(3) 0.032(3) 0.002(3)
C67 0.042(2) 0.054(4) 0.037(3) 0.001(3) 0.021(2) 0.003(2)
C89 0.045(3) 0.056(4) 0.054(3) 0.005(3) 0.029(2) 0.012(2)
C69 0.053(3) 0.056(4) 0.070(4) 0.014(3) 0.042(3) 0.007(3)
C70 0.042(3) 0.079(6) 0.065(5) 0.002(4) 0.017(3) -0.012(3)
C73 0.064(4) 0.081(6) 0.065(5) 0.012(4) 0.026(3) 0.002(4)
C74 0.052(6) 0.044(7) 0.091(9) -0.023(6) 0.030(5) 0.008(4)
C76 0.088(6) 0.119(10) 0.101(9) -0.041(8) 0.000(6) 0.040(6)
C75 0.071(6) 0.053(7) 0.065(8) 0.025(6) 0.012(5) -0.027(5)
C78 0.098(7) 0.048(4) 0.063(6) 0.008(4) 0.050(5) -0.010(5)
C77 0.043(4) 0.065(5) 0.059(5) -0.007(4) 0.007(4) 0.009(4)
C79 0.056(6) 0.049(6) 0.050(7) -0.008(5) 0.033(5) 0.008(5)
C80 0.034(6) 0.050(7) 0.034(7) 0.012(5) 0.028(5) 0.006(5)
C90 0.044(3) 0.078(5) 0.056(4) -0.019(3) 0.032(3) -0.011(3)
C91 0.046(3) 0.043(4) 0.037(3) -0.004(3) 0.023(3) -0.001(3)
C92 0.048(3) 0.062(4) 0.046(4) -0.018(3) 0.024(3) -0.014(3)
C93 0.055(3) 0.077(5) 0.048(4) -0.009(3) 0.030(3) -0.013(3)
C94 0.060(4) 0.075(5) 0.077(5) -0.024(4) 0.049(3) -0.006(3)
C95 0.059(3) 0.071(4) 0.075(4) -0.019(4) 0.045(3) -0.006(3)
C96 0.066(8) 0.099(12) 0.066(9) -0.043(9) 0.048(7) -0.037(8)
C97 0.052(6) 0.058(8) 0.051(7) -0.012(6) 0.037(5) -0.015(5)
C98 0.050(8) 0.064(12) 0.065(10) -0.043(9) 0.019(7) -0.002(8)
C99 0.048(7) 0.062(10) 0.062(9) 0.003(7) 0.012(6) 0.004(6)
C100 0.067(9) 0.037(8) 0.120(15) -0.004(9) 0.050(10) 0.018(6)
C101 0.059(8) 0.081(12) 0.088(12) -0.041(10) 0.042(8) 0.003(8)
C106 0.043(6) 0.068(12) 0.038(7) 0.002(7) 0.026(6) 0.006(7)
C107 0.071(7) 0.029(6) 0.053(7) 0.000(5) 0.040(6) -0.010(5)
C108 0.077(9) 0.060(9) 0.070(9) -0.009(7) 0.041(7) -0.035(7)
C109 0.037(6) 0.162(18) 0.017(6) 0.004(8) 0.013(5) -0.002(8)
C110 0.020(6) 0.101(14) 0.081(11) 0.004(10) 0.018(6) 0.012(6)
C111 0.067(8) 0.056(9) 0.093(11) -0.016(8) 0.057(8) -0.004(7)
C114 0.067(4) 0.079(5) 0.049(4) -0.004(4) 0.030(3) 0.004(3)
N7 0.093(4) 0.088(5) 0.062(4) 0.002(4) 0.038(3) 0.015(4)
N8 0.161(15) 0.110(14) 0.064(10) -0.035(9) 0.039(9) 0.021(12)
C112 0.049(7) 0.080(11) 0.046(8) 0.010(7) 0.024(6) 0.004(6)
C115 0.099(5) 0.072(5) 0.074(5) -0.013(4) 0.047(4) -0.001(4)
C113 0.065(8) 0.107(14) 0.080(11) -0.018(10) 0.039(7) -0.020(9)

loop_
_atom_type_symbol
_atom_type_description
_atom_type_scat_dispersion_real
_atom_type_scat_dispersion_imag
_atom_type_scat_source
C C 0.0033 0.0016 'International Tables Vol C Tables 4.2.6.8 and 6.1.1.4'
H H 0.0000 0.0000 'International Tables Vol C Tables 4.2.6.8 and 6.1.1.4'
B B 0.0013 0.0007 'International Tables Vol C Tables 4.2.6.8 and 6.1.1.4'
O O 0.0106 0.0060 'International Tables Vol C Tables 4.2.6.8 and 6.1.1.4'
N N 0.0061 0.0033 'International Tables Vol C Tables 4.2.6.8 and 6.1.1.4'

loop_
_geom_angle_atom_site_label_1
_geom_angle_atom_site_label_2
_geom_angle_atom_site_label_3
_geom_angle
C10 N1 C7 115.1(3)
C10 N1 B1 122.5(3)
C7 N1 B1 122.4(3)
C8 N2 C4 112.8(3)
C8 N2 B1 122.7(3)
C4 N2 B1 124.5(3)
C3 N3 C1 114.6(3)
C3 N3 B1 123.1(3)
C1 N3 B1 122.3(3)
C5 C1 N3 120.6(3)
C5 C1 C15 134.4(4)
N3 C1 C15 104.6(3)
B1 O1 C80 126.5(7)
B1 O1 C78 115.7(4)
C80 O1 C78 28.3(4)
C10 C2 C3 118.6(3)
C10 C2 C6 118.6(3)
C3 C2 C6 122.4(3)
N3 C3 C2 119.2(3)
N3 C3 C17 107.3(3)
C2 C3 C17 132.7(4)
N2 C4 C5 118.4(3)
N2 C4 C26 106.3(3)
C5 C4 C26 134.6(3)
C1 C5 C4 118.7(3)
C1 C5 C9 119.2(3)
C4 C5 C9 121.7(3)
C11 C6 C21 116.7(4)
C11 C6 C2 121.0(4)
C21 C6 C2 122.2(4)
C18 C7 N1 119.6(3)
C18 C7 C30 133.4(3)
N1 C7 C30 106.5(3)
N2 C8 C18 119.3(3)
N2 C8 C23 106.2(3)
C18 C8 C23 133.3(3)
C20 C9 C16 117.5(4)
C20 C9 C5 121.1(4)
C16 C9 C5 121.4(3)
N1 C10 C2 120.1(3)
N1 C10 C13 108.6(3)
C2 C10 C13 130.4(3)
C19 C11 C6 122.3(4)
C19 C11 H1 118.9
C6 C11 H1 118.9
C20 C12 C14 119.7(4)
C20 C12 H2 120.1
C14 C12 H2 120.1
C10 C13 C30 103.1(3)
C10 C13 H44 111.1
C30 C13 H44 111.1
C10 C13 H45 111.1
C30 C13 H45 111.1
H44 C13 H45 109.1
C25 C14 C12 120.0(4)
C25 C14 H3 120.0
C12 C14 H3 120.0
C17 C15 C1 105.9(3)
C17 C15 H88 110.6
C1 C15 H88 110.6
C17 C15 H89 110.6
C1 C15 H89 110.6
H88 C15 H89 108.7
C25 C16 C9 120.9(4)
C25 C16 H4 119.5
C9 C16 H4 119.5
C3 C17 C15 106.1(4)
C3 C17 H90 110.5
C15 C17 H90 110.5
C3 C17 H91 110.5
C15 C17 H91 110.5
H90 C17 H91 108.7
C7 C18 C8 119.9(3)
C7 C18 C91 119.4(3)
C8 C18 C91 120.7(3)
C7 C18 C98 120.6(4)
C8 C18 C98 114.7(4)
C91 C18 C98 23.8(3)
C31 C19 C11 120.5(4)
C31 C19 H5 119.7
C11 C19 H5 119.7
O1 B1 N1 108.8(3)
O1 B1 N2 116.0(3)
N1 B1 N2 105.4(3)
O1 B1 N3 116.4(3)
N1 B1 N3 105.5(3)
N2 B1 N3 103.7(3)
C12 C20 C9 121.9(4)
C12 C20 H6 119.1
C9 C20 H6 119.1
C22 C21 C6 121.1(4)
C22 C21 H7 119.5
C6 C21 H7 119.5
C21 C22 C31 119.9(4)
C21 C22 H8 120.0
C31 C22 H8 120.0
C26 C23 C8 107.4(3)
C26 C23 H92 126.3
C8 C23 H92 126.3
C14 C25 C16 119.9(4)
C14 C25 H9 120.0
C16 C25 H9 120.0
C23 C26 C4 106.9(4)
C23 C26 H93 126.5
C4 C26 H93 126.5
C7 C30 C13 105.9(3)
C7 C30 H74 110.6
C13 C30 H74 110.6
C7 C30 H75 110.6
C13 C30 H75 110.6
H74 C30 H75 108.7
C19 C31 C22 119.5(4)
C19 C31 H13 120.3
C22 C31 H13 120.3
C42 N4 C37 113.9(3)
C42 N4 B2 123.2(3)
C37 N4 B2 122.8(3)
C38 N5 C36 112.6(3)
C38 N5 B2 123.7(3)
C36 N5 B2 123.6(3)
C39 N6 C40 114.3(3)
C39 N6 B2 124.3(3)
C40 N6 B2 121.4(3)
C79 O2 C77 28.3(4)
C79 O2 B2 116.8(5)
C77 O2 B2 123.4(5)
C37 C34 C36 119.1(3)
C37 C34 C44 122.4(3)
C36 C34 C44 118.3(3)
C40 C35 C38 118.9(3)
C40 C35 C45 119.2(3)
C38 C35 C45 121.6(3)
N5 C36 C55 107.4(3)
N5 C36 C34 118.7(3)
C55 C36 C34 132.8(3)
N4 C37 C34 120.1(3)
N4 C37 C58 106.2(3)
C34 C37 C58 133.6(3)
N5 C38 C35 118.6(3)
N5 C38 C54 105.6(3)
C35 C38 C54 135.0(3)
N6 C39 C48 120.4(3)
N6 C39 C46 107.5(3)
C48 C39 C46 131.7(3)
N6 C40 C35 120.3(3)
N6 C40 C43 106.0(3)
C35 C40 C43 133.1(3)
C56 C41 C45 120.3(4)
C56 C41 H16 119.9
C45 C41 H16 119.9
N4 C42 C48 120.7(3)
N4 C42 C52 107.8(3)
C48 C42 C52 130.9(3)
C46 C43 C40 105.6(3)
C46 C43 H50 110.6
C40 C43 H50 110.6
C46 C43 H51 110.6
C40 C43 H51 110.6
H50 C43 H51 108.8
C49 C44 C51 118.7(4)
C49 C44 C34 122.5(3)
C51 C44 C34 118.7(3)
C53 C45 C41 118.4(3)
C53 C45 C35 121.9(4)
C41 C45 C35 119.7(4)
C43 C46 C39 105.0(3)
C43 C46 H52 110.8
C39 C46 H52 110.8
C43 C46 H53 110.8
C39 C46 H53 110.8
H52 C46 H53 108.8
C61 C47 C60 119.4(4)
C61 C47 H17 120.3
C60 C47 H17 120.3
C39 C48 C42 116.9(3)
C39 C48 C106 120.2(5)
C42 C48 C106 122.2(5)
C39 C48 C66 121.6(3)
C42 C48 C66 118.9(3)
C106 C48 C66 24.3(3)
C44 C49 C60 120.5(4)
C44 C49 H18 119.7
C60 C49 H18 119.7
C56 C50 C59 118.9(4)
C56 C50 H19 120.6
C59 C50 H19 120.6
C44 C51 C61 118.7(4)
C44 C51 H20 120.6
C61 C51 H20 120.6
C42 C52 C58 105.6(3)
C42 C52 H82 110.6
C58 C52 H82 110.6
C42 C52 H83 110.6
C58 C52 H83 110.6
H82 C52 H83 108.8
C59 C53 C45 120.7(4)
C59 C53 H21 119.7
C45 C53 H21 119.7
C55 C54 C38 107.0(3)
C55 C54 H84 126.5
C38 C54 H84 126.5
C36 C55 C54 106.8(3)
C36 C55 H85 126.6
C54 C55 H85 126.6
C50 C56 C41 120.3(4)
C50 C56 H22 119.9
C41 C56 H22 119.9
O2 B2 N5 115.1(3)
O2 B2 N6 109.2(3)
N5 B2 N6 106.2(3)
O2 B2 N4 114.9(3)
N5 B2 N4 105.3(3)
N6 B2 N4 105.3(3)
C37 C58 C52 105.0(3)
C37 C58 H86 110.7
C52 C58 H86 110.7
C37 C58 H87 110.7
C52 C58 H87 110.7
H86 C58 H87 108.8
C53 C59 C50 121.4(5)
C53 C59 H25 119.3
C50 C59 H25 119.3
C47 C60 C49 120.8(4)
C47 C60 H26 119.6
C49 C60 H26 119.6
C47 C61 C51 121.7(4)
C47 C61 H27 119.2
C51 C61 H27 119.2
C66 C57 C70 120.0
C66 C57 H118 120.0
C70 C57 H118 120.0
C67 C66 C57 120.0
C67 C66 C48 124.4(3)
C57 C66 C48 115.6(3)
C66 C67 C89 120.0
C66 C67 H119 120.0
C89 C67 H119 120.0
C69 C89 C67 120.0
C69 C89 H120 120.0
C67 C89 H120 120.0
C89 C69 C70 120.0
C89 C69 H121 120.0
C70 C69 H121 120.0
C69 C70 C57 120.0
C69 C70 H122 120.0
C57 C70 H122 120.0
C78 C73 H94 109.5
C78 C73 H95 109.5
H94 C73 H95 109.5
C78 C73 H96 109.5
H94 C73 H96 109.5
H95 C73 H96 109.5
C79 C74 H97 109.5
C79 C74 H98 109.5
H97 C74 H98 109.5
C79 C74 H99 109.5
H97 C74 H99 109.5
H98 C74 H99 109.5
C77 C76 H100 109.5
C77 C76 H101 109.5
H100 C76 H101 109.5
C77 C76 H102 109.5
H100 C76 H102 109.5
H101 C76 H102 109.5
C80 C75 H103 109.5
C80 C75 H104 109.5
H103 C75 H104 109.5
C80 C75 H105 109.5
H103 C75 H105 109.5
H104 C75 H105 109.5
O1 C78 C73 111.4(7)
O1 C78 H114 109.4
C73 C78 H114 109.4
O1 C78 H115 109.4
C73 C78 H115 109.4
H114 C78 H115 108.0
O2 C77 C76 107.3(8)
O2 C77 H110 110.3
C76 C77 H110 110.3
O2 C77 H111 110.3
C76 C77 H111 110.3
H110 C77 H111 108.5
O2 C79 C74 111.1(10)
O2 C79 H112 109.4
C74 C79 H112 109.4
O2 C79 H113 109.4
C74 C79 H113 109.4
H112 C79 H113 108.0
O1 C80 C75 107.7(9)
O1 C80 H116 110.2
C75 C80 H116 110.2
O1 C80 H117 110.2
C75 C80 H117 110.2
H116 C80 H117 108.5
C91 C90 C95 120.0
C91 C90 H123 120.0
C95 C90 H123 120.0
C90 C91 C92 120.0
C90 C91 C18 124.1(3)
C92 C91 C18 115.8(3)
C91 C92 C93 120.0
C91 C92 H124 120.0
C93 C92 H124 120.0
C94 C93 C92 120.0
C94 C93 H125 120.0
C92 C93 H125 120.0
C93 C94 C95 120.0
C93 C94 H126 120.0
C95 C94 H126 120.0
C94 C95 C90 120.0
C94 C95 H127 120.0
C90 C95 H127 120.0
C97 C96 C101 120.0
C97 C96 H128 120.0
C101 C96 H128 120.0
C98 C97 C96 120.0
C98 C97 H129 120.0
C96 C97 H129 120.0
C99 C98 C97 120.0
C99 C98 C18 112.9(5)
C97 C98 C18 126.2(5)
C98 C99 C100 120.0
C98 C99 H130 120.0
C100 C99 H130 120.0
C101 C100 C99 120.0
C101 C100 H131 120.0
C99 C100 H131 120.0
C100 C101 C96 120.0
C100 C101 H132 120.0
C96 C101 H132 120.0
C107 C106 C111 120.0
C107 C106 C48 129.8(5)
C111 C106 C48 110.2(5)
C108 C107 C106 120.0
C108 C107 H133 120.0
C106 C107 H133 120.0
C107 C108 C109 120.0
C107 C108 H134 120.0
C109 C108 H134 120.0
C110 C109 C108 120.0
C110 C109 H135 120.0
C108 C109 H135 120.0
C109 C110 C111 120.0
C109 C110 H136 120.0
C111 C110 H136 120.0
C110 C111 C106 120.0
C110 C111 H137 120.0
C106 C111 H137 120.0
N7 C114 C115 177.7(8)
N8 C112 C113 178.1(18)

loop_
_geom_bond_atom_site_label_1
_geom_bond_atom_site_label_2
_geom_bond_distance
N1 C10 1.340(4)
N1 C7 1.383(4)
N1 B1 1.502(5)
N2 C8 1.359(4)
N2 C4 1.367(4)
N2 B1 1.504(5)
N3 C3 1.341(5)
N3 C1 1.389(5)
N3 B1 1.512(5)
C1 C5 1.379(5)
C1 C15 1.484(5)
O1 B1 1.415(5)
O1 C80 1.418(8)
O1 C78 1.445(8)
C2 C10 1.407(5)
C2 C3 1.425(5)
C2 C6 1.472(5)
C3 C17 1.461(5)
C4 C5 1.429(5)
C4 C26 1.449(5)
C5 C9 1.472(5)
C6 C11 1.388(5)
C6 C21 1.401(6)
C7 C18 1.378(5)
C7 C30 1.490(5)
C8 C18 1.413(5)
C8 C23 1.450(6)
C9 C20 1.392(5)
C9 C16 1.399(5)
C10 C13 1.511(5)
C11 C19 1.372(6)
C11 H1 0.9500
C12 C20 1.371(5)
C12 C14 1.387(6)
C12 H2 0.9500
C13 C30 1.548(5)
C13 H44 0.9900
C13 H45 0.9900
C14 C25 1.377(6)
C14 H3 0.9500
C15 C17 1.474(5)
C15 H88 0.9900
C15 H89 0.9900
C16 C25 1.389(5)
C16 H4 0.9500
C17 H90 0.9900
C17 H91 0.9900
C18 C91 1.503(4)
C18 C98 1.635(7)
C19 C31 1.359(7)
C19 H5 0.9500
C20 H6 0.9500
C21 C22 1.387(6)
C21 H7 0.9500
C22 C31 1.392(6)
C22 H8 0.9500
C23 C26 1.413(4)
C23 H92 0.9500
C25 H9 0.9500
C26 H93 0.9500
C30 H74 0.9900
C30 H75 0.9900
C31 H13 0.9500
N4 C42 1.343(4)
N4 C37 1.378(4)
N4 B2 1.513(5)
N5 C38 1.353(4)
N5 C36 1.362(4)
N5 B2 1.493(5)
N6 C39 1.344(4)
N6 C40 1.374(4)
N6 B2 1.494(5)
O2 C79 1.411(12)
O2 C77 1.428(9)
O2 B2 1.437(5)
C34 C37 1.385(5)
C34 C36 1.436(5)
C34 C44 1.486(5)
C35 C40 1.392(4)
C35 C38 1.431(5)
C35 C45 1.480(5)
C36 C55 1.407(5)
C37 C58 1.460(5)
C38 C54 1.451(5)
C39 C48 1.420(5)
C39 C46 1.499(5)
C40 C43 1.495(4)
C41 C56 1.391(5)
C41 C45 1.394(5)
C41 H16 0.9500
C42 C48 1.423(5)
C42 C52 1.446(5)
C43 C46 1.486(5)
C43 H50 0.9900
C43 H51 0.9900
C44 C49 1.371(5)
C44 C51 1.399(5)
C45 C53 1.386(6)
C46 H52 0.9900
C46 H53 0.9900
C47 C61 1.334(6)
C47 C60 1.373(6)
C47 H17 0.9500
C48 C106 1.443(6)
C48 C66 1.528(4)
C49 C60 1.383(6)
C49 H18 0.9500
C50 C56 1.377(7)
C50 C59 1.379(7)
C50 H19 0.9500
C51 C61 1.409(5)
C51 H20 0.9500
C52 C58 1.511(5)
C52 H82 0.9900
C52 H83 0.9900
C53 C59 1.364(5)
C53 H21 0.9500
C54 C55 1.425(5)
C54 H84 0.9500
C55 H85 0.9500
C56 H22 0.9500
C58 H86 0.9900
C58 H87 0.9900
C59 H25 0.9500
C60 H26 0.9500
C61 H27 0.9500
C57 C66 1.3900
C57 C70 1.3900
C57 H118 0.9500
C66 C67 1.3900
C67 C89 1.3900
C67 H119 0.9500
C89 C69 1.3900
C89 H120 0.9500
C69 C70 1.3900
C69 H121 0.9500
C70 H122 0.9500
C73 C78 1.449(12)
C73 H94 0.9800
C73 H95 0.9800
C73 H96 0.9800
C74 C79 1.482(15)
C74 H97 0.9800
C74 H98 0.9800
C74 H99 0.9800
C76 C77 1.485(14)
C76 H100 0.9800
C76 H101 0.9800
C76 H102 0.9800
C75 C80 1.508(9)
C75 H103 0.9800
C75 H104 0.9800
C75 H105 0.9800
C78 H114 0.9900
C78 H115 0.9900
C77 H110 0.9900
C77 H111 0.9900
C79 H112 0.9900
C79 H113 0.9900
C80 H116 0.9900
C80 H117 0.9900
C90 C91 1.3900
C90 C95 1.3900
C90 H123 0.9500
C91 C92 1.3900
C92 C93 1.3900
C92 H124 0.9500
C93 C94 1.3900
C93 H125 0.9500
C94 C95 1.3900
C94 H126 0.9500
C95 H127 0.9500
C96 C97 1.3900
C96 C101 1.3900
C96 H128 0.9500
C97 C98 1.3900
C97 H129 0.9500
C98 C99 1.3900
C99 C100 1.3900
C99 H130 0.9500
C100 C101 1.3900
C100 H131 0.9500
C101 H132 0.9500
C106 C107 1.3900
C106 C111 1.3900
C107 C108 1.3900
C107 H133 0.9500
C108 C109 1.3900
C108 H134 0.9500
C109 C110 1.3900
C109 H135 0.9500
C110 C111 1.3900
C110 H136 0.9500
C111 H137 0.9500
C114 N7 1.143(9)
C114 C115 1.433(11)
N8 C112 1.11(2)
C112 C113 1.45(2)
C115 H138 0.9800
C115 H139 0.9800
C115 H140 0.9800
C113 H141 0.9800
C113 H142 0.9800
C113 H143 0.9800

loop_
_geom_torsion_atom_site_label_1
_geom_torsion_atom_site_label_2
_geom_torsion_atom_site_label_3
_geom_torsion_atom_site_label_4
_geom_torsion
C3 N3 C1 C5 -162.8(3)
B1 N3 C1 C5 17.4(5)
C3 N3 C1 C15 11.1(4)
B1 N3 C1 C15 -168.7(3)
C1 N3 C3 C2 166.0(3)
B1 N3 C3 C2 -14.3(5)
C1 N3 C3 C17 -4.7(4)
B1 N3 C3 C17 175.0(3)
C10 C2 C3 N3 -9.3(5)
C6 C2 C3 N3 177.5(3)
C10 C2 C3 C17 158.6(4)
C6 C2 C3 C17 -14.6(6)
C8 N2 C4 C5 164.6(3)
B1 N2 C4 C5 -17.7(5)
C8 N2 C4 C26 -6.8(4)
B1 N2 C4 C26 170.9(4)
N3 C1 C5 C4 7.3(5)
C15 C1 C5 C4 -164.4(4)
N3 C1 C5 C9 -179.2(3)
C15 C1 C5 C9 9.1(6)
N2 C4 C5 C1 -7.4(5)
C26 C4 C5 C1 161.0(4)
N2 C4 C5 C9 179.2(3)
C26 C4 C5 C9 -12.4(7)
C10 C2 C6 C11 44.7(5)
C3 C2 C6 C11 -142.1(4)
C10 C2 C6 C21 -131.7(4)
C3 C2 C6 C21 41.4(5)
C10 N1 C7 C18 162.9(4)
B1 N1 C7 C18 -16.2(6)
C10 N1 C7 C30 -9.8(5)
B1 N1 C7 C30 171.0(4)
C4 N2 C8 C18 -164.0(4)
B1 N2 C8 C18 18.2(6)
C4 N2 C8 C23 5.2(5)
B1 N2 C8 C23 -172.6(4)
C1 C5 C9 C20 51.5(5)
C4 C5 C9 C20 -135.2(4)
C1 C5 C9 C16 -126.4(4)
C4 C5 C9 C16 46.9(6)
C7 N1 C10 C2 -161.9(3)
B1 N1 C10 C2 17.3(5)
C7 N1 C10 C13 8.6(5)
B1 N1 C10 C13 -172.3(3)
C3 C2 C10 N1 7.9(5)
C6 C2 C10 N1 -178.7(3)
C3 C2 C10 C13 -160.2(4)
C6 C2 C10 C13 13.2(6)
C21 C6 C11 C19 0.1(6)
C2 C6 C11 C19 -176.6(4)
N1 C10 C13 C30 -3.5(5)
C2 C10 C13 C30 165.6(4)
C20 C12 C14 C25 -2.1(7)
C5 C1 C15 C17 160.0(4)
N3 C1 C15 C17 -12.6(4)
C20 C9 C16 C25 3.4(6)
C5 C9 C16 C25 -178.7(4)
N3 C3 C17 C15 -3.9(4)
C2 C3 C17 C15 -172.8(4)
C1 C15 C17 C3 10.2(4)
N1 C7 C18 C8 -6.5(7)
C30 C7 C18 C8 163.8(5)
N1 C7 C18 C91 171.8(4)
C30 C7 C18 C91 -17.9(8)
N1 C7 C18 C98 -160.7(5)
C30 C7 C18 C98 9.7(9)
N2 C8 C18 C7 5.7(7)
C23 C8 C18 C7 -160.0(5)
N2 C8 C18 C91 -172.7(4)
C23 C8 C18 C91 21.7(8)
N2 C8 C18 C98 161.2(5)
C23 C8 C18 C98 -4.4(8)
C6 C11 C19 C31 1.0(7)
C80 O1 B1 N1 -151.1(6)
C78 O1 B1 N1 178.2(6)
C80 O1 B1 N2 90.4(7)
C78 O1 B1 N2 59.6(6)
C80 O1 B1 N3 -32.1(7)
C78 O1 B1 N3 -62.8(7)
C10 N1 B1 O1 90.2(4)
C7 N1 B1 O1 -90.7(4)
C10 N1 B1 N2 -144.8(3)
C7 N1 B1 N2 34.3(5)
C10 N1 B1 N3 -35.4(5)
C7 N1 B1 N3 143.7(3)
C8 N2 B1 O1 85.0(4)
C4 N2 B1 O1 -92.6(4)
C8 N2 B1 N1 -35.4(5)
C4 N2 B1 N1 147.0(3)
C8 N2 B1 N3 -146.1(3)
C4 N2 B1 N3 36.3(5)
C3 N3 B1 O1 -86.7(4)
C1 N3 B1 O1 93.0(4)
C3 N3 B1 N1 34.0(4)
C1 N3 B1 N1 -146.3(3)
C3 N3 B1 N2 144.6(3)
C1 N3 B1 N2 -35.7(4)
C14 C12 C20 C9 2.7(7)
C16 C9 C20 C12 -3.3(6)
C5 C9 C20 C12 178.8(4)
C11 C6 C21 C22 -0.6(5)
C2 C6 C21 C22 176.0(3)
C6 C21 C22 C31 0.1(6)
N2 C8 C23 C26 -1.3(5)
C18 C8 C23 C26 165.7(5)
C12 C14 C25 C16 2.2(7)
C9 C16 C25 C14 -2.9(7)
C8 C23 C26 C4 -2.7(5)
N2 C4 C26 C23 5.6(5)
C5 C4 C26 C23 -163.7(4)
C18 C7 C30 C13 -164.6(5)
N1 C7 C30 C13 6.6(5)
C10 C13 C30 C7 -2.0(5)
C11 C19 C31 C22 -1.5(7)
C21 C22 C31 C19 1.0(7)
C38 N5 C36 C55 -7.8(4)
B2 N5 C36 C55 171.3(3)
C38 N5 C36 C34 162.0(3)
B2 N5 C36 C34 -18.9(5)
C37 C34 C36 N5 -5.4(5)
C44 C34 C36 N5 180.0(3)
C37 C34 C36 C55 161.3(4)
C44 C34 C36 C55 -13.3(6)
C42 N4 C37 C34 -162.9(4)
B2 N4 C37 C34 14.6(5)
C42 N4 C37 C58 13.0(4)
B2 N4 C37 C58 -169.5(4)
C36 C34 C37 N4 7.2(5)
C44 C34 C37 N4 -178.4(4)
C36 C34 C37 C58 -167.3(4)
C44 C34 C37 C58 7.0(7)
C36 N5 C38 C35 -166.4(3)
B2 N5 C38 C35 14.5(5)
C36 N5 C38 C54 4.8(4)
B2 N5 C38 C54 -174.3(3)
C40 C35 C38 N5 8.3(5)
C45 C35 C38 N5 -179.0(3)
C40 C35 C38 C54 -159.6(4)
C45 C35 C38 C54 13.1(6)
C40 N6 C39 C48 -166.1(4)
B2 N6 C39 C48 11.5(6)
C40 N6 C39 C46 7.5(5)
B2 N6 C39 C46 -174.9(4)
C39 N6 C40 C35 159.4(3)
B2 N6 C40 C35 -18.3(5)
C39 N6 C40 C43 -12.8(4)
B2 N6 C40 C43 169.5(4)
C38 C35 C40 N6 -6.3(5)
C45 C35 C40 N6 -179.2(3)
C38 C35 C40 C43 163.5(4)
C45 C35 C40 C43 -9.4(6)
C37 N4 C42 C48 162.4(4)
B2 N4 C42 C48 -15.0(6)
C37 N4 C42 C52 -9.3(5)
B2 N4 C42 C52 173.2(4)
N6 C40 C43 C46 12.5(5)
C35 C40 C43 C46 -158.3(4)
C37 C34 C44 C49 -51.1(6)
C36 C34 C44 C49 123.3(4)
C37 C34 C44 C51 133.1(4)
C36 C34 C44 C51 -52.5(5)
C56 C41 C45 C53 -2.5(6)
C56 C41 C45 C35 175.1(3)
C40 C35 C45 C53 132.8(4)
C38 C35 C45 C53 -39.8(5)
C40 C35 C45 C41 -44.7(5)
C38 C35 C45 C41 142.7(4)
C40 C43 C46 C39 -8.3(5)
N6 C39 C46 C43 1.2(5)
C48 C39 C46 C43 173.7(5)
N6 C39 C48 C42 10.7(6)
C46 C39 C48 C42 -161.1(5)
N6 C39 C48 C106 -159.4(5)
C46 C39 C48 C106 28.8(8)
N6 C39 C48 C66 172.2(4)
C46 C39 C48 C66 0.4(8)
N4 C42 C48 C39 -8.8(6)
C52 C42 C48 C39 160.7(4)
N4 C42 C48 C106 161.1(5)
C52 C42 C48 C106 -29.4(8)
N4 C42 C48 C66 -170.8(4)
C52 C42 C48 C66 -1.3(7)
C51 C44 C49 C60 -5.3(7)
C34 C44 C49 C60 178.9(4)
C49 C44 C51 C61 3.9(7)
C34 C44 C51 C61 179.9(4)
N4 C42 C52 C58 1.6(5)
C48 C42 C52 C58 -169.0(5)
C41 C45 C53 C59 -0.6(6)
C35 C45 C53 C59 -178.1(3)
N5 C38 C54 C55 0.0(4)
C35 C38 C54 C55 169.1(4)
N5 C36 C55 C54 7.4(4)
C34 C36 C55 C54 -160.4(4)
C38 C54 C55 C36 -4.5(4)
C59 C50 C56 C41 -1.1(7)
C45 C41 C56 C50 3.4(6)
C79 O2 B2 N5 59.6(8)
C77 O2 B2 N5 27.6(7)
C79 O2 B2 N6 178.9(7)
C77 O2 B2 N6 146.9(5)
C79 O2 B2 N4 -63.0(7)
C77 O2 B2 N4 -95.0(6)
C38 N5 B2 O2 86.8(4)
C36 N5 B2 O2 -92.3(4)
C38 N5 B2 N6 -34.2(4)
C36 N5 B2 N6 146.8(3)
C38 N5 B2 N4 -145.6(3)
C36 N5 B2 N4 35.4(4)
C39 N6 B2 O2 93.4(4)
C40 N6 B2 O2 -89.1(4)
C39 N6 B2 N5 -141.9(4)
C40 N6 B2 N5 35.6(4)
C39 N6 B2 N4 -30.5(5)
C40 N6 B2 N4 147.0(3)
C42 N4 B2 O2 -88.1(4)
C37 N4 B2 O2 94.7(4)
C42 N4 B2 N5 144.2(3)
C37 N4 B2 N5 -33.1(5)
C42 N4 B2 N6 32.2(5)
C37 N4 B2 N6 -145.1(3)
N4 C37 C58 C52 -10.9(5)
C34 C37 C58 C52 164.2(4)
C42 C52 C58 C37 5.8(5)
C45 C53 C59 C50 2.9(7)
C56 C50 C59 C53 -2.1(7)
C61 C47 C60 C49 -2.1(8)
C44 C49 C60 C47 4.5(7)
C60 C47 C61 C51 0.8(8)
C44 C51 C61 C47 -1.7(8)
C70 C57 C66 C67 0.0
C70 C57 C66 C48 -177.7(4)
C39 C48 C66 C67 -37.3(6)
C42 C48 C66 C67 123.8(4)
C106 C48 C66 C67 -131.5(12)
C39 C48 C66 C57 140.2(4)
C42 C48 C66 C57 -58.6(5)
C106 C48 C66 C57 46.1(10)
C57 C66 C67 C89 0.0
C48 C66 C67 C89 177.4(4)
C66 C67 C89 C69 0.0
C67 C89 C69 C70 0.0
C89 C69 C70 C57 0.0
C66 C57 C70 C69 0.0
B1 O1 C78 C73 -155.9(7)
C80 O1 C78 C73 84.1(17)
C79 O2 C77 C76 9.4(13)
B2 O2 C77 C76 94.5(9)
C77 O2 C79 C74 -89.2(17)
B2 O2 C79 C74 159.5(8)
B1 O1 C80 C75 -93.8(13)
C78 O1 C80 C75 -17.5(12)
C95 C90 C91 C92 0.0
C95 C90 C91 C18 -177.5(4)
C7 C18 C91 C90 -61.3(6)
C8 C18 C91 C90 117.0(4)
C98 C18 C91 C90 -161.0(11)
C7 C18 C91 C92 121.2(4)
C8 C18 C91 C92 -60.5(5)
C98 C18 C91 C92 21.5(9)
C90 C91 C92 C93 0.0
C18 C91 C92 C93 177.7(4)
C91 C92 C93 C94 0.0
C92 C93 C94 C95 0.0
C93 C94 C95 C90 0.0
C91 C90 C95 C94 0.0
C101 C96 C97 C98 0.0
C96 C97 C98 C99 0.0
C96 C97 C98 C18 -168.7(8)
C7 C18 C98 C99 -139.6(5)
C8 C18 C98 C99 65.0(6)
C91 C18 C98 C99 -45.3(8)
C7 C18 C98 C97 29.8(9)
C8 C18 C98 C97 -125.6(6)
C91 C18 C98 C97 124.1(12)
C97 C98 C99 C100 0.0
C18 C98 C99 C100 170.1(7)
C98 C99 C100 C101 0.0
C99 C100 C101 C96 0.0
C97 C96 C101 C100 0.0
C39 C48 C106 C107 56.7(9)
C42 C48 C106 C107 -112.8(7)
C66 C48 C106 C107 157.4(15)
C39 C48 C106 C111 -124.8(5)
C42 C48 C106 C111 65.6(6)
C66 C48 C106 C111 -24.2(9)
C111 C106 C107 C108 0.0
C48 C106 C107 C108 178.4(9)
C106 C107 C108 C109 0.0
C107 C108 C109 C110 0.0
C108 C109 C110 C111 0.0
C109 C110 C111 C106 0.0
C107 C106 C111 C110 0.0
C48 C106 C111 C110 -178.7(7)
